data_7211190
loop_
_publ_author_name
'Bu, Yang'
'Jiang, Feilong'
'Zhou, Kang'
'Li, Xingjun'
'Zhang, Linjie'
'Gai, Yanli'
'Hong, Maochun'

_publ_section_title
;
 Structural evolution via modifying (6,3) layer: from inclined
 polycatenation to parallel polyrotaxane-like interpenetration
;
_journal_issue 42
_journal_name_full CrystEngComm
_journal_page_first 8426
_journal_paper_doi 10.1039/c3ce41417e
_journal_volume 15
_journal_year 2013
_chemical_formula_sum 'C26 H20 Co N2 O6 S'
_chemical_formula_weight 547.43
_chemical_name_systematic
; 
 ? 
;
_space_group_IT_number 2
_symmetry_cell_setting triclinic
_symmetry_space_group_name_Hall '-P 1'
_symmetry_space_group_name_H-M 'P -1'
_atom_sites_solution_hydrogens geom
_atom_sites_solution_primary direct
_atom_sites_solution_secondary difmap
_audit_creation_method SHELXL-97
_cell_angle_alpha 105.110(5)
_cell_angle_beta 91.309(5)
_cell_angle_gamma 99.975(5)
_cell_formula_units_Z 2
_cell_length_a 8.6267(8)
_cell_length_b 11.9716(16)
_cell_length_c 12.8657(13)
_cell_measurement_temperature 293(2)
_cell_volume 1260.1(2)
_computing_cell_refinement 'CrystalClear (Rigaku Inc., 2007)'
_computing_data_collection 'CrystalClear (Rigaku Inc., 2007)'
_computing_data_reduction 'CrystalClear (Rigaku Inc., 2007)'
_computing_molecular_graphics 'Bruker SHELXTL'
_computing_publication_material 'Bruker SHELXTL'
_computing_structure_refinement 'SHELXL-97 (Sheldrick, 1997)'
_computing_structure_solution 'SHELXS-97 (Sheldrick, 1990)'
_diffrn_ambient_temperature 293(2)
_diffrn_measured_fraction_theta_full 0.968
_diffrn_measured_fraction_theta_max 0.968
_diffrn_measurement_device_type 'Rigaku Mercury CCD area-detector'
_diffrn_measurement_method \w
_diffrn_radiation_monochromator graphite
_diffrn_radiation_source 'fine-focus sealed tube'
_diffrn_radiation_type MoK\a
_diffrn_radiation_wavelength 0.71073
_diffrn_reflns_av_R_equivalents 0.0533
_diffrn_reflns_av_sigmaI/netI 0.0720
_diffrn_reflns_limit_h_max 10
_diffrn_reflns_limit_h_min -10
_diffrn_reflns_limit_k_max 14
_diffrn_reflns_limit_k_min -14
_diffrn_reflns_limit_l_max 15
_diffrn_reflns_limit_l_min -15
_diffrn_reflns_number 10231
_diffrn_reflns_theta_full 25.00
_diffrn_reflns_theta_max 25.00
_diffrn_reflns_theta_min 2.40
_exptl_absorpt_coefficient_mu 0.807
_exptl_absorpt_correction_T_max 0.9762
_exptl_absorpt_correction_T_min 0.9236
_exptl_absorpt_correction_type multi-scan
_exptl_absorpt_process_details '(CrystalClear; Rigaku, 2000)'
_exptl_crystal_colour pink
_exptl_crystal_density_diffrn 1.443
_exptl_crystal_density_method 'not measured'
_exptl_crystal_description plate
_exptl_crystal_F_000 562
_exptl_crystal_size_max 0.10
_exptl_crystal_size_mid 0.03
_exptl_crystal_size_min 0.03
_refine_diff_density_max 1.032
_refine_diff_density_min -0.807
_refine_diff_density_rms 0.200
_refine_ls_extinction_method none
_refine_ls_goodness_of_fit_ref 1.001
_refine_ls_hydrogen_treatment constr
_refine_ls_matrix_type full
_refine_ls_number_parameters 325
_refine_ls_number_reflns 4289
_refine_ls_number_restraints 0
_refine_ls_restrained_S_all 1.001
_refine_ls_R_factor_all 0.0967
_refine_ls_R_factor_gt 0.0732
_refine_ls_shift/su_max 0.000
_refine_ls_shift/su_mean 0.000
_refine_ls_structure_factor_coef Fsqd
_refine_ls_weighting_details 'calc w=1/[\s^2^(Fo^2^)+(0.1557P)^2^+1.9011P] where P=(Fo^2^+2Fc^2^)/3'
_refine_ls_weighting_scheme calc
_refine_ls_wR_factor_gt 0.1931
_refine_ls_wR_factor_ref 0.2420
_reflns_number_gt 3093
_reflns_number_total 4289
_reflns_threshold_expression >2sigma(I)
_cod_data_source_file c3ce41417e.txt
_cod_data_source_block 2
_cod_depositor_comments
;
The following automatic conversions were performed:

'_exptl_absorpt_correction_type' value 'Multi-scan' changed to
'multi-scan' according to
/home/saulius/struct/CIF-dictionaries/cif_core.dic dictionary named
'cif_core.dic' version 2.4.2 from 2011-04-26.

Automatic conversion script
Id: cif_fix_values 1891 2012-01-12 08:04:46Z andrius 
;
_cod_original_sg_symbol_H-M P-1
_cod_database_code 7211190

loop_
_symmetry_equiv_pos_as_xyz
'x, y, z'
'-x, -y, -z'

loop_
_atom_site_label
_atom_site_type_symbol
_atom_site_fract_x
_atom_site_fract_y
_atom_site_fract_z
_atom_site_U_iso_or_equiv
_atom_site_adp_type
_atom_site_occupancy
_atom_site_symmetry_multiplicity
_atom_site_calc_flag
_atom_site_refinement_flags
Co1 Co 0.63820(9) 0.09598(6) 0.24043(5) 0.0340(3) Uani 1 1 d .
S1 S 0.9346(3) 0.42419(18) 0.79100(13) 0.0723(7) Uani 1 1 d .
O3 O 1.2715(5) 0.0142(4) 0.8835(3) 0.0459(10) Uani 1 1 d .
O4 O 1.2691(6) 0.0654(4) 0.7321(4) 0.0595(13) Uani 1 1 d .
O1 O 0.7235(6) 0.2021(4) 0.3869(3) 0.0524(11) Uani 1 1 d .
O2 O 0.9116(6) 0.2373(5) 0.2798(3) 0.0637(14) Uani 1 1 d .
O6 O 1.1358(6) 0.1210(4) 1.0459(4) 0.0569(12) Uani 1 1 d .
H6 H 1.1909 0.0739 1.0123 0.068 Uiso 1 1 calc R
O5 O 1.1859(7) 0.3537(6) 0.3592(4) 0.0768(16) Uani 1 1 d .
H5A H 1.1150 0.3173 0.3104 0.092 Uiso 1 1 calc R
N2 N 0.5678(6) 0.2092(4) 0.1603(4) 0.0387(11) Uani 1 1 d .
N1 N 0.4211(6) 0.0265(5) 0.2846(4) 0.0415(12) Uani 1 1 d .
C2 C 0.9681(7) 0.3220(5) 0.4684(4) 0.0397(14) Uani 1 1 d .
C1 C 0.8609(8) 0.2505(5) 0.3725(4) 0.0433(15) Uani 1 1 d .
C10 C 1.1424(7) 0.1734(5) 0.8763(4) 0.0366(13) Uani 1 1 d .
C7 C 0.9131(8) 0.3391(5) 0.5718(4) 0.0425(14) Uani 1 1 d .
H7 H 0.8056 0.3109 0.5805 0.051 Uiso 1 1 calc R
C16 C 0.2866(8) -0.0582(6) 0.4150(5) 0.0527(17) Uani 1 1 d .
H16 H 0.2909 -0.1001 0.4680 0.063 Uiso 1 1 calc R
C8 C 1.0047(7) 0.3283(5) 0.8585(4) 0.0407(14) Uani 1 1 d .
C9 C 1.0965(7) 0.2446(5) 0.8157(4) 0.0394(13) Uani 1 1 d .
H9 H 1.1282 0.2360 0.7443 0.047 Uiso 1 1 calc R
C13 C 0.9620(7) 0.3409(5) 0.9633(5) 0.0447(14) Uani 1 1 d .
H13 H 0.9019 0.3992 0.9937 0.054 Uiso 1 1 calc R
C23 C 0.4741(7) 0.3633(6) 0.0535(6) 0.0520(18) Uani 1 1 d .
C11 C 1.0962(7) 0.1871(5) 0.9823(4) 0.0387(13) Uani 1 1 d .
C21 C 0.4993(8) 0.2980(6) 0.2113(5) 0.0476(15) Uani 1 1 d .
H21 H 0.4819 0.3077 0.2856 0.057 Uiso 1 1 calc R
C22 C 0.4526(8) 0.3764(6) 0.1605(6) 0.0555(17) Uani 1 1 d .
H22 H 0.4055 0.4391 0.1999 0.067 Uiso 1 1 calc R
C25 C 0.5903(7) 0.1957(6) 0.0552(5) 0.0437(14) Uani 1 1 d .
H25 H 0.6390 0.1331 0.0174 0.052 Uiso 1 1 calc R
C24 C 0.5433(8) 0.2714(7) 0.0013(6) 0.0576(19) Uani 1 1 d .
H24 H 0.5593 0.2596 -0.0733 0.069 Uiso 1 1 calc R
C12 C 1.0046(8) 0.2706(6) 1.0249(5) 0.0470(15) Uani 1 1 d .
H12 H 0.9714 0.2794 1.0960 0.056 Uiso 1 1 calc R
C6 C 1.0156(10) 0.3973(6) 0.6616(5) 0.0540(18) Uani 1 1 d .
C5 C 1.1714(10) 0.4399(7) 0.6488(7) 0.069(2) Uani 1 1 d .
H5 H 1.2414 0.4800 0.7104 0.082 Uiso 1 1 calc R
C3 C 1.1249(8) 0.3664(6) 0.4571(6) 0.0528(16) Uani 1 1 d .
C14 C 1.2321(7) 0.0812(5) 0.8275(5) 0.0417(14) Uani 1 1 d .
C18 C 0.1510(7) 0.0326(6) 0.3104(5) 0.0491(15) Uani 1 1 d .
H18 H 0.0578 0.0565 0.2903 0.059 Uiso 1 1 calc R
C26 C 0.4303(9) 0.4489(7) -0.0036(8) 0.072(2) Uani 1 1 d .
H26A H 0.3389 0.4807 0.0293 0.086 Uiso 1 1 calc R
H26B H 0.3987 0.4076 -0.0803 0.086 Uiso 1 1 calc R
C19 C 0.2847(7) 0.0553(5) 0.2600(5) 0.0444(14) Uani 1 1 d .
H19 H 0.2810 0.0936 0.2042 0.053 Uiso 1 1 calc R
C20 C 0.0025(8) -0.0493(6) 0.4516(6) 0.0558(17) Uani 1 1 d .
H20A H -0.0929 -0.0613 0.4028 0.067 Uiso 1 1 calc R
H20B H 0.0019 -0.1225 0.4739 0.067 Uiso 1 1 calc R
C15 C 0.4189(8) -0.0307(6) 0.3620(5) 0.0512(16) Uani 1 1 d .
H15 H 0.5136 -0.0532 0.3812 0.061 Uiso 1 1 calc R
C17 C 0.1493(8) -0.0250(6) 0.3911(5) 0.0464(15) Uani 1 1 d .
C4 C 1.2249(10) 0.4244(8) 0.5481(7) 0.075(2) Uani 1 1 d .
H4 H 1.3323 0.4538 0.5401 0.089 Uiso 1 1 calc R

loop_
_atom_site_aniso_label
_atom_site_aniso_U_11
_atom_site_aniso_U_22
_atom_site_aniso_U_33
_atom_site_aniso_U_23
_atom_site_aniso_U_13
_atom_site_aniso_U_12
Co1 0.0432(5) 0.0365(5) 0.0294(4) 0.0172(3) 0.0020(3) 0.0136(4)
S1 0.1307(18) 0.0701(12) 0.0296(8) 0.0058(8) -0.0023(9) 0.0676(13)
O3 0.058(3) 0.036(2) 0.049(2) 0.0145(18) 0.002(2) 0.016(2)
O4 0.081(3) 0.070(3) 0.043(3) 0.020(2) 0.014(2) 0.046(3)
O1 0.063(3) 0.054(3) 0.038(2) 0.015(2) -0.008(2) 0.004(2)
O2 0.085(4) 0.088(4) 0.028(2) 0.014(2) 0.011(2) 0.042(3)
O6 0.087(4) 0.051(3) 0.044(2) 0.026(2) 0.010(2) 0.024(3)
O5 0.067(3) 0.108(5) 0.066(3) 0.040(3) 0.024(3) 0.020(3)
N2 0.045(3) 0.037(3) 0.042(3) 0.023(2) 0.000(2) 0.011(2)
N1 0.043(3) 0.048(3) 0.041(3) 0.025(2) 0.000(2) 0.011(2)
C2 0.057(4) 0.035(3) 0.032(3) 0.014(2) -0.003(2) 0.016(3)
C1 0.065(4) 0.041(3) 0.033(3) 0.017(2) 0.000(3) 0.023(3)
C10 0.040(3) 0.034(3) 0.034(3) 0.006(2) -0.002(2) 0.010(3)
C7 0.061(4) 0.038(3) 0.033(3) 0.011(2) -0.001(3) 0.021(3)
C16 0.052(4) 0.067(5) 0.048(4) 0.038(3) 0.004(3) -0.001(3)
C8 0.055(4) 0.037(3) 0.030(3) 0.004(2) -0.006(3) 0.019(3)
C9 0.055(4) 0.037(3) 0.025(3) 0.002(2) -0.004(2) 0.015(3)
C13 0.052(4) 0.044(3) 0.036(3) 0.004(3) 0.002(3) 0.016(3)
C23 0.036(3) 0.041(4) 0.086(5) 0.041(4) -0.018(3) -0.007(3)
C11 0.049(3) 0.035(3) 0.033(3) 0.012(2) -0.002(2) 0.007(3)
C21 0.054(4) 0.042(3) 0.053(4) 0.023(3) 0.004(3) 0.010(3)
C22 0.053(4) 0.042(4) 0.081(5) 0.031(3) 0.002(4) 0.014(3)
C25 0.048(4) 0.048(4) 0.043(3) 0.028(3) 0.002(3) 0.008(3)
C24 0.057(4) 0.066(5) 0.055(4) 0.041(4) -0.015(3) -0.011(4)
C12 0.059(4) 0.047(4) 0.033(3) 0.006(3) 0.006(3) 0.012(3)
C6 0.090(5) 0.040(3) 0.034(3) 0.006(3) -0.014(3) 0.026(4)
C5 0.068(5) 0.058(5) 0.069(5) 0.009(4) -0.028(4) -0.003(4)
C3 0.050(4) 0.057(4) 0.060(4) 0.034(3) 0.007(3) 0.006(3)
C14 0.043(3) 0.042(3) 0.038(3) 0.004(3) -0.005(3) 0.013(3)
C18 0.040(3) 0.051(4) 0.061(4) 0.022(3) 0.003(3) 0.011(3)
C26 0.051(4) 0.062(5) 0.116(7) 0.062(5) -0.028(4) -0.008(4)
C19 0.051(4) 0.044(3) 0.046(3) 0.025(3) -0.002(3) 0.009(3)
C20 0.047(4) 0.050(4) 0.064(4) 0.010(3) 0.019(3) -0.002(3)
C15 0.048(4) 0.063(4) 0.057(4) 0.041(3) -0.001(3) 0.011(3)
C17 0.052(4) 0.041(3) 0.044(3) 0.012(3) 0.006(3) 0.000(3)
C4 0.055(5) 0.082(6) 0.088(6) 0.042(5) -0.009(4) -0.011(4)

loop_
_atom_type_symbol
_atom_type_description
_atom_type_scat_dispersion_real
_atom_type_scat_dispersion_imag
_atom_type_scat_source
C C 0.0033 0.0016 'International Tables Vol C Tables 4.2.6.8 and 6.1.1.4'
Co Co 0.3494 0.9721 'International Tables Vol C Tables 4.2.6.8 and 6.1.1.4'
N N 0.0061 0.0033 'International Tables Vol C Tables 4.2.6.8 and 6.1.1.4'
O O 0.0106 0.0060 'International Tables Vol C Tables 4.2.6.8 and 6.1.1.4'
S S 0.1246 0.1234 'International Tables Vol C Tables 4.2.6.8 and 6.1.1.4'
H H 0.0000 0.0000 'International Tables Vol C Tables 4.2.6.8 and 6.1.1.4'

loop_
_geom_angle_atom_site_label_1
_geom_angle_atom_site_label_2
_geom_angle_atom_site_label_3
_geom_angle
_geom_angle_site_symmetry_1
_geom_angle_site_symmetry_3
O1 Co1 O3 135.28(19) . 2_756
O1 Co1 N2 103.72(19) . .
O3 Co1 N2 100.02(18) 2_756 .
O1 Co1 N1 97.6(2) . .
O3 Co1 N1 115.29(19) 2_756 .
N2 Co1 N1 99.22(19) . .
O1 Co1 O4 94.14(18) . 2_756
O3 Co1 O4 59.77(16) 2_756 2_756
N2 Co1 O4 159.55(18) . 2_756
N1 Co1 O4 88.03(18) . 2_756
C8 S1 C6 106.3(3) . .
C14 O3 Co1 96.0(3) . 2_756
C14 O4 Co1 84.8(4) . 2_756
C1 O1 Co1 104.8(4) . .
C11 O6 H6 109.5 . .
C3 O5 H5A 109.5 . .
C21 N2 C25 118.2(5) . .
C21 N2 Co1 121.1(4) . .
C25 N2 Co1 120.7(4) . .
C19 N1 C15 115.9(5) . .
C19 N1 Co1 124.5(4) . .
C15 N1 Co1 117.9(4) . .
C3 C2 C7 119.2(6) . .
C3 C2 C1 120.9(6) . .
C7 C2 C1 119.8(6) . .
O2 C1 O1 121.9(6) . .
O2 C1 C2 118.9(6) . .
O1 C1 C2 119.1(5) . .
C9 C10 C11 119.4(5) . .
C9 C10 C14 120.0(5) . .
C11 C10 C14 120.6(5) . .
C6 C7 C2 119.9(6) . .
C6 C7 H7 120.0 . .
C2 C7 H7 120.0 . .
C17 C16 C15 119.9(6) . .
C17 C16 H16 120.1 . .
C15 C16 H16 120.1 . .
C13 C8 C9 118.7(5) . .
C13 C8 S1 115.0(4) . .
C9 C8 S1 126.2(5) . .
C10 C9 C8 120.9(5) . .
C10 C9 H9 119.6 . .
C8 C9 H9 119.6 . .
C12 C13 C8 121.6(6) . .
C12 C13 H13 119.2 . .
C8 C13 H13 119.2 . .
C22 C23 C24 117.3(6) . .
C22 C23 C26 121.4(7) . .
C24 C23 C26 121.2(7) . .
O6 C11 C12 117.6(5) . .
O6 C11 C10 122.8(5) . .
C12 C11 C10 119.7(5) . .
N2 C21 C22 122.6(6) . .
N2 C21 H21 118.7 . .
C22 C21 H21 118.7 . .
C23 C22 C21 119.8(6) . .
C23 C22 H22 120.1 . .
C21 C22 H22 120.1 . .
N2 C25 C24 120.9(6) . .
N2 C25 H25 119.6 . .
C24 C25 H25 119.6 . .
C23 C24 C25 121.2(7) . .
C23 C24 H24 119.4 . .
C25 C24 H24 119.4 . .
C13 C12 C11 119.8(6) . .
C13 C12 H12 120.1 . .
C11 C12 H12 120.1 . .
C7 C6 C5 120.0(7) . .
C7 C6 S1 117.6(6) . .
C5 C6 S1 122.3(5) . .
C4 C5 C6 120.2(7) . .
C4 C5 H5 119.9 . .
C6 C5 H5 119.9 . .
O5 C3 C4 117.9(7) . .
O5 C3 C2 122.3(6) . .
C4 C3 C2 119.7(7) . .
O4 C14 O3 119.2(5) . .
O4 C14 C10 121.2(6) . .
O3 C14 C10 119.6(5) . .
C19 C18 C17 120.6(6) . .
C19 C18 H18 119.7 . .
C17 C18 H18 119.7 . .
C23 C26 C26 111.0(7) . 2_665
C23 C26 H26A 109.4 . .
C26 C26 H26A 109.4 2_665 .
C23 C26 H26B 109.4 . .
C26 C26 H26B 109.4 2_665 .
H26A C26 H26B 108.0 . .
N1 C19 C18 123.5(5) . .
N1 C19 H19 118.3 . .
C18 C19 H19 118.3 . .
C20 C20 C17 111.5(7) 2_556 .
C20 C20 H20A 109.3 2_556 .
C17 C20 H20A 109.3 . .
C20 C20 H20B 109.3 2_556 .
C17 C20 H20B 109.3 . .
H20A C20 H20B 108.0 . .
N1 C15 C16 123.4(6) . .
N1 C15 H15 118.3 . .
C16 C15 H15 118.3 . .
C16 C17 C18 116.7(6) . .
C16 C17 C20 121.3(6) . .
C18 C17 C20 122.1(6) . .
C5 C4 C3 120.9(7) . .
C5 C4 H4 119.5 . .
C3 C4 H4 119.5 . .

loop_
_geom_bond_atom_site_label_1
_geom_bond_atom_site_label_2
_geom_bond_distance
_geom_bond_site_symmetry_2
Co1 O1 2.018(4) .
Co1 O3 2.051(4) 2_756
Co1 N2 2.063(4) .
Co1 N1 2.068(5) .
Co1 O4 2.319(4) 2_756
S1 C8 1.783(6) .
S1 C6 1.793(7) .
O3 C14 1.289(7) .
O3 Co1 2.051(4) 2_756
O4 C14 1.250(7) .
O4 Co1 2.319(4) 2_756
O1 C1 1.266(8) .
O2 C1 1.260(7) .
O6 C11 1.353(7) .
O6 H6 0.8400 .
O5 C3 1.359(8) .
O5 H5A 0.8400 .
N2 C21 1.335(8) .
N2 C25 1.341(7) .
N1 C19 1.336(7) .
N1 C15 1.347(7) .
C2 C3 1.391(9) .
C2 C7 1.400(8) .
C2 C1 1.494(8) .
C10 C9 1.392(8) .
C10 C11 1.406(8) .
C10 C14 1.473(8) .
C7 C6 1.386(9) .
C7 H7 0.9500 .
C16 C17 1.366(9) .
C16 C15 1.377(9) .
C16 H16 0.9500 .
C8 C13 1.382(8) .
C8 C9 1.393(8) .
C9 H9 0.9500 .
C13 C12 1.383(9) .
C13 H13 0.9500 .
C23 C22 1.366(10) .
C23 C24 1.370(11) .
C23 C26 1.498(8) .
C11 C12 1.390(8) .
C21 C22 1.381(9) .
C21 H21 0.9500 .
C22 H22 0.9500 .
C25 C24 1.383(9) .
C25 H25 0.9500 .
C24 H24 0.9500 .
C12 H12 0.9500 .
C6 C5 1.382(11) .
C5 C4 1.364(12) .
C5 H5 0.9500 .
C3 C4 1.385(11) .
C18 C19 1.357(9) .
C18 C17 1.387(9) .
C18 H18 0.9500 .
C26 C26 1.543(14) 2_665
C26 H26A 0.9900 .
C26 H26B 0.9900 .
C19 H19 0.9500 .
C20 C20 1.483(13) 2_556
C20 C17 1.526(9) .
C20 H20A 0.9900 .
C20 H20B 0.9900 .
C15 H15 0.9500 .
C4 H4 0.9500 .
